data_7203448
loop_
_publ_author_name
'Andrei S. Batsanov'
'Jonathan C. Collings'
'Richard M. Ward'
'Andr\'es E. Goeta'
'Laurent Porr\`es'
'Andrew Beeby'
'Judith A. K. Howard'
'Jonathan W. Steed'
'Todd B. Marder'

_publ_section_title
;
 Part 2. Structures of
 4-trimethylsilylethynyl-<i>N</i>,<i>N</i>-dimethylaniline, and
 4-ethynyl-<i>N</i>,<i>N</i>-dimethylaniline with <i>Z</i>&#x2032;                =
 12 and a single-crystal to single-crystal phase transition at 122.5 +-
 2 K
;
_journal_issue 8
_journal_name_full CrystEngComm
_journal_page_first 622
_journal_paper_doi 10.1039/b606327f
_journal_volume 8
_journal_year 2006
_chemical_formula_moiety 'C13 H19 N Si'
_chemical_formula_sum 'C13 H19 N Si'
_chemical_formula_weight 217.38
_chemical_melting_point 353(3)
_chemical_name_common N,N'-dimethyl-4-((trimethylsilyl)ethynyl)-aniline
_chemical_name_systematic
;
N,N'-dimethyl-4-[(trimethylsilyl)ethynyl]-aniline
;
_space_group_IT_number 62
_symmetry_cell_setting orthorhombic
_symmetry_space_group_name_Hall '-P 2ac 2n'
_symmetry_space_group_name_H-M 'P n m a'
_atom_sites_solution_hydrogens difmap
_atom_sites_solution_primary direct
_atom_sites_solution_secondary difmap
_audit_creation_method SHELXL-97
_cell_angle_alpha 90.00
_cell_angle_beta 90.00
_cell_angle_gamma 90.00
_cell_formula_units_Z 12
_cell_length_a 13.015(2)
_cell_length_b 9.581(3)
_cell_length_c 32.611(6)
_cell_measurement_reflns_used 7669
_cell_measurement_temperature 120(2)
_cell_measurement_theta_max 30.37
_cell_measurement_theta_min 2.50
_cell_volume 4066.5(16)
_computing_cell_refinement 'SMART version 5.625 (Bruker, 2001)'
_computing_data_collection 'SMART version 5.625 (Bruker, 2001)'
_computing_data_reduction 'SAINT version 6.28A (Bruker, 2002)'
_computing_molecular_graphics 'SHELXTL version 6.12 (Bruker, 2001)'
_computing_publication_material 'SHELXTL version 6.12 (Bruker, 2001)'
_computing_structure_refinement 'SHELXTL version 6.12 (Bruker, 2001)'
_computing_structure_solution 'SHELXTL version 6.12 (Bruker, 2001)'
_diffrn_ambient_temperature 120(2)
_diffrn_detector_area_resol_mean 8
_diffrn_measured_fraction_theta_full 0.999
_diffrn_measured_fraction_theta_max 0.999
_diffrn_measurement_device_type 'ProteumM APEX CCD area detector'
_diffrn_measurement_method '\w scans'
_diffrn_radiation_monochromator graphite
_diffrn_radiation_source '60W microfocus Bede Microsource with glass polycapillary optics'
_diffrn_radiation_type MoK\a
_diffrn_radiation_wavelength 0.71073
_diffrn_reflns_av_R_equivalents 0.0420
_diffrn_reflns_av_sigmaI/netI 0.0299
_diffrn_reflns_limit_h_max 16
_diffrn_reflns_limit_h_min -16
_diffrn_reflns_limit_k_max 12
_diffrn_reflns_limit_k_min -12
_diffrn_reflns_limit_l_max 41
_diffrn_reflns_limit_l_min -42
_diffrn_reflns_number 38897
_diffrn_reflns_theta_full 27.50
_diffrn_reflns_theta_max 27.50
_diffrn_reflns_theta_min 2.22
_exptl_absorpt_coefficient_mu 0.145
_exptl_absorpt_correction_type none
_exptl_crystal_colour colourless
_exptl_crystal_density_diffrn 1.065
_exptl_crystal_density_meas ?
_exptl_crystal_density_method .
_exptl_crystal_description block
_exptl_crystal_F_000 1416
_exptl_crystal_size_max 0.23
_exptl_crystal_size_mid 0.15
_exptl_crystal_size_min 0.15
_refine_diff_density_max 0.304
_refine_diff_density_min -0.284
_refine_diff_density_rms 0.054
_refine_ls_extinction_method none
_refine_ls_goodness_of_fit_ref 1.009
_refine_ls_hydrogen_treatment refall
_refine_ls_matrix_type full
_refine_ls_number_parameters 367
_refine_ls_number_reflns 4949
_refine_ls_number_restraints 0
_refine_ls_restrained_S_all 1.009
_refine_ls_R_factor_all 0.0506
_refine_ls_R_factor_gt 0.0379
_refine_ls_shift/su_max 0.001
_refine_ls_shift/su_mean 0.000
_refine_ls_structure_factor_coef Fsqd
_refine_ls_weighting_details 'calc w=1/[\s^2^(Fo^2^)+(0.0643P)^2^] where P=(Fo^2^+2Fc^2^)/3'
_refine_ls_weighting_scheme calc
_refine_ls_wR_factor_gt 0.0952
_refine_ls_wR_factor_ref 0.1005
_reflns_number_gt 3898
_reflns_number_total 4949
_reflns_threshold_expression I>2\s(I)
_cod_data_source_file b606327f.txt
_cod_data_source_block 2
_cod_depositor_comments
;
The following automatic conversions were performed:
'_symmetry_cell_setting' value 'Orthorhombic' changed to 'orthorhombic'
according to '/home/saulius/struct/CIF-dictionaries/cif_core.dic'
dictionary named 'cif_core.dic' version 2.4.1 from 2010-06-29.

Automatic conversion script
Id: cif_fix_enum 1527 2010-12-29 10:47:43Z saulius 
;
_cod_original_sg_symbol_H-M Pnma
_cod_database_code 7203448

loop_
_symmetry_equiv_pos_as_xyz
'x, y, z'
'-x+1/2, -y, z+1/2'
'-x, y+1/2, -z'
'x+1/2, -y+1/2, -z+1/2'
'-x, -y, -z'
'x-1/2, y, -z-1/2'
'x, -y-1/2, z'
'-x-1/2, y-1/2, z-1/2'

loop_
_atom_site_label
_atom_site_type_symbol
_atom_site_fract_x
_atom_site_fract_y
_atom_site_fract_z
_atom_site_U_iso_or_equiv
_atom_site_adp_type
_atom_site_occupancy
_atom_site_symmetry_multiplicity
_atom_site_calc_flag
_atom_site_refinement_flags
_atom_site_disorder_assembly
_atom_site_disorder_group
Si1 Si 0.00022(4) 0.2500 0.727960(15) 0.02556(13) Uani 1 2 d S . .
N1 N 0.13574(11) 0.2500 0.46804(4) 0.0231(3) Uani 1 2 d S . .
C1A C 0.12443(12) 0.2500 0.50983(5) 0.0179(3) Uani 1 2 d S . .
C2A C 0.11737(9) 0.12407(13) 0.53220(4) 0.0207(3) Uani 1 1 d . . .
H2A H 0.1232(10) 0.0379(16) 0.5190(4) 0.026(4) Uiso 1 1 d . . .
C3A C 0.10165(9) 0.12478(13) 0.57403(4) 0.0217(3) Uani 1 1 d . . .
H3A H 0.0961(9) 0.0385(15) 0.5876(4) 0.018(3) Uiso 1 1 d . . .
C4A C 0.09239(12) 0.2500 0.59601(5) 0.0202(3) Uani 1 2 d S . .
C7A C 0.14589(11) 0.11962(15) 0.44585(4) 0.0273(3) Uani 1 1 d . . .
H71A H 0.0862(12) 0.0618(17) 0.4497(5) 0.038(4) Uiso 1 1 d . . .
H72A H 0.2064(12) 0.0648(17) 0.4535(5) 0.039(4) Uiso 1 1 d . . .
H73A H 0.1516(14) 0.1375(18) 0.4170(5) 0.052(5) Uiso 1 1 d . . .
C9A C 0.06998(13) 0.2500 0.63908(5) 0.0227(4) Uani 1 2 d S . .
C10A C 0.04725(14) 0.2500 0.67505(5) 0.0252(4) Uani 1 2 d S . .
C11 C -0.08004(15) 0.09184(19) 0.73592(6) 0.0438(4) Uani 1 1 d . . .
H111 H -0.0417(17) 0.011(2) 0.7338(6) 0.068(6) Uiso 1 1 d . . .
H112 H -0.1329(17) 0.088(2) 0.7170(7) 0.076(7) Uiso 1 1 d . . .
H113 H -0.1118(16) 0.095(2) 0.7627(7) 0.079(7) Uiso 1 1 d . . .
C12 C 0.1110(2) 0.2500 0.76411(7) 0.0414(5) Uani 1 2 d S . .
H121 H 0.088(2) 0.2500 0.7906(9) 0.072(9) Uiso 1 2 d S . .
H122 H 0.1542(16) 0.163(2) 0.7598(6) 0.066(6) Uiso 1 1 d . . .
Si2 Si 0.38974(4) 0.2500 0.343949(16) 0.02855(14) Uani 1 2 d S . .
N2 N 0.36709(13) 0.2500 0.60871(5) 0.0370(4) Uani 1 2 d S . .
C1B C 0.37782(13) 0.2500 0.56662(5) 0.0234(4) Uani 1 2 d S . .
C2B C 0.38428(9) 0.12418(14) 0.54453(4) 0.0244(3) Uani 1 1 d . . .
H2B H 0.3792(10) 0.0369(16) 0.5581(4) 0.027(4) Uiso 1 1 d . . .
C3B C 0.39424(9) 0.12493(13) 0.50237(4) 0.0230(3) Uani 1 1 d . . .
H3B H 0.3973(10) 0.0361(16) 0.4888(4) 0.027(4) Uiso 1 1 d . . .
C4B C 0.39897(12) 0.2500 0.48038(5) 0.0208(4) Uani 1 2 d S . .
C7B C 0.35481(15) 0.1206(2) 0.63042(5) 0.0491(5) Uani 1 1 d . . .
H71B H 0.4165(15) 0.061(2) 0.6283(5) 0.061(6) Uiso 1 1 d . . .
H72B H 0.2971(15) 0.064(2) 0.6199(6) 0.065(6) Uiso 1 1 d . . .
H73B H 0.3445(17) 0.142(2) 0.6598(7) 0.086(7) Uiso 1 1 d . . .
C9B C 0.40526(13) 0.2500 0.43644(6) 0.0254(4) Uani 1 2 d S . .
C10B C 0.40766(15) 0.2500 0.39945(6) 0.0297(4) Uani 1 2 d S . .
C13 C 0.3147(2) 0.0922(3) 0.33035(6) 0.0650(7) Uani 1 1 d . . .
H131 H 0.2990(18) 0.095(3) 0.3031(8) 0.096(8) Uiso 1 1 d . . .
H132 H 0.258(2) 0.078(3) 0.3464(7) 0.096(8) Uiso 1 1 d . . .
H133 H 0.3627(19) 0.018(3) 0.3339(7) 0.090(9) Uiso 1 1 d . . .
C14 C 0.5158(2) 0.2500 0.31728(9) 0.0571(7) Uani 1 2 d S . .
H141 H 0.511(2) 0.2500 0.2876(10) 0.075(9) Uiso 1 2 d S . .
H142 H 0.557(2) 0.174(2) 0.3253(7) 0.098(8) Uiso 1 1 d . . .
Si3 Si 0.86449(4) 0.2500 0.325774(15) 0.02321(13) Uani 1 2 d S . .
N3 N 0.72948(11) 0.2500 0.58583(4) 0.0296(4) Uani 1 2 d S . .
C1C C 0.74572(13) 0.2500 0.54417(5) 0.0195(3) Uani 1 2 d S . .
C2C C 0.66234(13) 0.2500 0.51628(5) 0.0191(3) Uani 1 2 d S . .
H2C H 0.5940(15) 0.2500 0.5258(5) 0.021(5) Uiso 1 2 d S . .
C3C C 0.67889(13) 0.2500 0.47450(5) 0.0200(3) Uani 1 2 d S . .
H3C H 0.6205(14) 0.2500 0.4565(6) 0.022(5) Uiso 1 2 d S . .
C4C C 0.77831(13) 0.2500 0.45823(5) 0.0190(3) Uani 1 2 d S . .
C5C C 0.86112(13) 0.2500 0.48575(5) 0.0199(3) Uani 1 2 d S . .
H5C H 0.9282(15) 0.2500 0.4753(5) 0.020(5) Uiso 1 2 d S . .
C6C C 0.84530(13) 0.2500 0.52766(5) 0.0200(3) Uani 1 2 d S . .
H6C H 0.9036(15) 0.2500 0.5449(6) 0.026(5) Uiso 1 2 d S . .
C7C C 0.62590(16) 0.2500 0.60171(7) 0.0386(5) Uani 1 2 d S . .
H71C H 0.6262(17) 0.2500 0.6310(7) 0.039(6) Uiso 1 2 d S . .
H72C H 0.5876(14) 0.164(2) 0.5927(6) 0.066(6) Uiso 1 1 d . . .
C8C C 0.81533(15) 0.2500 0.61387(6) 0.0307(4) Uani 1 2 d S . .
H81C H 0.7909(16) 0.2500 0.6421(7) 0.035(6) Uiso 1 2 d S . .
H82C H 0.8601(13) 0.1643(18) 0.6093(5) 0.047(5) Uiso 1 1 d . . .
C9C C 0.79761(13) 0.2500 0.41485(5) 0.0219(4) Uani 1 2 d S . .
C10C C 0.81825(14) 0.2500 0.37874(5) 0.0250(4) Uani 1 2 d S . .
C15 C 0.81710(13) 0.09228(16) 0.29874(5) 0.0333(3) Uani 1 1 d . . .
H151 H 0.8440(14) 0.0903(19) 0.2717(6) 0.054(5) Uiso 1 1 d . . .
H152 H 0.8384(13) 0.005(2) 0.3122(5) 0.050(5) Uiso 1 1 d . . .
H153 H 0.7442(15) 0.0901(18) 0.2968(5) 0.049(5) Uiso 1 1 d . . .
C16 C 1.00739(17) 0.2500 0.32851(8) 0.0404(5) Uani 1 2 d S . .
H161 H 1.043(2) 0.2500 0.2996(9) 0.065(8) Uiso 1 2 d S . .
H162 H 1.0308(14) 0.1686(19) 0.3422(5) 0.055(5) Uiso 1 1 d . . .

loop_
_atom_site_aniso_label
_atom_site_aniso_U_11
_atom_site_aniso_U_22
_atom_site_aniso_U_33
_atom_site_aniso_U_23
_atom_site_aniso_U_13
_atom_site_aniso_U_12
Si1 0.0311(3) 0.0258(3) 0.0198(2) 0.000 0.00221(19) 0.000
N1 0.0261(8) 0.0215(7) 0.0216(7) 0.000 0.0040(6) 0.000
C1A 0.0127(7) 0.0202(8) 0.0208(8) 0.000 -0.0004(6) 0.000
C2A 0.0197(6) 0.0169(6) 0.0255(6) -0.0022(5) -0.0005(5) 0.0000(5)
C3A 0.0190(6) 0.0205(6) 0.0257(6) 0.0038(5) -0.0008(5) -0.0007(5)
C4A 0.0148(8) 0.0252(9) 0.0207(8) 0.000 -0.0021(6) 0.000
C7A 0.0296(7) 0.0283(7) 0.0240(7) -0.0059(5) 0.0019(5) -0.0031(6)
C9A 0.0175(8) 0.0250(9) 0.0256(9) 0.000 -0.0046(7) 0.000
C10A 0.0220(9) 0.0284(9) 0.0251(9) 0.000 -0.0030(7) 0.000
C11 0.0492(10) 0.0380(9) 0.0441(10) -0.0020(8) 0.0160(8) -0.0093(8)
C12 0.0593(15) 0.0387(13) 0.0262(11) 0.000 -0.0135(10) 0.000
Si2 0.0350(3) 0.0312(3) 0.0195(3) 0.000 0.0022(2) 0.000
N2 0.0362(10) 0.0536(12) 0.0213(8) 0.000 0.0018(7) 0.000
C1B 0.0151(8) 0.0340(10) 0.0210(9) 0.000 -0.0010(6) 0.000
C2B 0.0219(6) 0.0229(7) 0.0285(7) 0.0057(5) -0.0027(5) -0.0020(5)
C3B 0.0200(6) 0.0198(6) 0.0293(7) -0.0033(5) -0.0043(5) 0.0004(5)
C4B 0.0147(8) 0.0253(9) 0.0223(8) 0.000 -0.0024(6) 0.000
C7B 0.0444(10) 0.0738(13) 0.0291(8) 0.0167(8) -0.0014(7) -0.0123(9)
C9B 0.0185(9) 0.0300(10) 0.0277(10) 0.000 -0.0022(7) 0.000
C10B 0.0281(10) 0.0354(11) 0.0255(10) 0.000 -0.0007(7) 0.000
C13 0.0888(17) 0.0714(15) 0.0348(10) -0.0164(10) 0.0057(11) -0.0358(14)
C14 0.0487(16) 0.079(2) 0.0439(15) 0.000 0.0205(12) 0.000
Si3 0.0251(3) 0.0258(3) 0.0187(2) 0.000 0.00060(18) 0.000
N3 0.0176(7) 0.0522(11) 0.0190(7) 0.000 -0.0009(6) 0.000
C1C 0.0197(8) 0.0188(8) 0.0201(8) 0.000 -0.0025(6) 0.000
C2C 0.0155(8) 0.0179(8) 0.0239(8) 0.000 -0.0003(7) 0.000
C3C 0.0196(8) 0.0179(8) 0.0224(8) 0.000 -0.0045(7) 0.000
C4C 0.0243(8) 0.0126(7) 0.0203(8) 0.000 -0.0002(6) 0.000
C5C 0.0174(8) 0.0177(8) 0.0245(9) 0.000 0.0012(7) 0.000
C6C 0.0170(8) 0.0203(8) 0.0227(8) 0.000 -0.0033(7) 0.000
C7C 0.0246(10) 0.0703(17) 0.0210(10) 0.000 0.0037(8) 0.000
C8C 0.0249(10) 0.0467(13) 0.0206(9) 0.000 -0.0044(7) 0.000
C9C 0.0223(9) 0.0177(8) 0.0258(9) 0.000 -0.0009(7) 0.000
C10C 0.0283(9) 0.0240(9) 0.0226(9) 0.000 -0.0010(7) 0.000
C15 0.0412(9) 0.0297(8) 0.0289(7) -0.0040(6) 0.0007(6) -0.0005(7)
C16 0.0280(11) 0.0560(15) 0.0372(12) 0.000 0.0003(9) 0.000

loop_
_atom_type_symbol
_atom_type_description
_atom_type_scat_dispersion_real
_atom_type_scat_dispersion_imag
_atom_type_scat_source
C C 0.0033 0.0016 'International Tables Vol C Tables 4.2.6.8 and 6.1.1.4'
H H 0.0000 0.0000 'International Tables Vol C Tables 4.2.6.8 and 6.1.1.4'
N N 0.0061 0.0033 'International Tables Vol C Tables 4.2.6.8 and 6.1.1.4'
Si Si 0.0817 0.0704 'International Tables Vol C Tables 4.2.6.8 and 6.1.1.4'

loop_
_geom_angle_atom_site_label_1
_geom_angle_atom_site_label_2
_geom_angle_atom_site_label_3
_geom_angle
_geom_angle_site_symmetry_1
_geom_angle_site_symmetry_3
_geom_angle_publ_flag
C10A Si1 C11 108.63(7) . 7_565 ?
C10A Si1 C11 108.63(7) . . ?
C11 Si1 C11 109.23(13) 7_565 . ?
C10A Si1 C12 109.73(11) . . ?
C11 Si1 C12 110.29(8) 7_565 . ?
C11 Si1 C12 110.29(8) . . ?
C1A N1 C7A 120.41(8) . . ?
C1A N1 C7A 120.41(8) . 7_565 ?
C7A N1 C7A 119.01(15) . 7_565 ?
N1 C1A C2A 121.35(8) . 7_565 ?
N1 C1A C2A 121.35(8) . . ?
C2A C1A C2A 117.28(15) 7_565 . ?
C3A C2A C1A 121.07(12) . . ?
C3A C2A H2A 118.2(9) . . ?
C1A C2A H2A 120.8(9) . . ?
C2A C3A C4A 121.49(12) . . ?
C2A C3A H3A 118.2(8) . . ?
C4A C3A H3A 120.3(8) . . ?
C3A C4A C3A 117.58(15) . 7_565 ?
C3A C4A C9A 121.18(8) . . ?
C3A C4A C9A 121.18(8) 7_565 . ?
N1 C7A H71A 111.0(9) . . ?
N1 C7A H72A 114.2(9) . . ?
H71A C7A H72A 107.9(13) . . ?
N1 C7A H73A 110.0(11) . . ?
H71A C7A H73A 107.0(14) . . ?
H72A C7A H73A 106.4(13) . . ?
C10A C9A C4A 177.58(18) . . ?
C9A C10A Si1 174.62(16) . . ?
Si1 C11 H111 111.6(13) . . ?
Si1 C11 H112 110.8(14) . . ?
H111 C11 H112 109(2) . . ?
Si1 C11 H113 109.7(14) . . ?
H111 C11 H113 109.3(18) . . ?
H112 C11 H113 106.6(18) . . ?
Si1 C12 H121 109.8(19) . . ?
Si1 C12 H122 109.9(11) . . ?
H121 C12 H122 108.4(13) . . ?
C10B Si2 C13 107.73(8) . 7_565 ?
C10B Si2 C13 107.74(8) . . ?
C13 Si2 C13 109.3(2) 7_565 . ?
C10B Si2 C14 110.58(12) . . ?
C13 Si2 C14 110.68(10) 7_565 . ?
C13 Si2 C14 110.68(10) . . ?
C1B N2 C7B 120.11(10) . 7_565 ?
C1B N2 C7B 120.11(10) . . ?
C7B N2 C7B 119.30(19) 7_565 . ?
N2 C1B C2B 121.03(8) . . ?
N2 C1B C2B 121.03(8) . 7_565 ?
C2B C1B C2B 117.94(16) . 7_565 ?
C3B C2B C1B 120.73(12) . . ?
C3B C2B H2B 118.3(9) . . ?
C1B C2B H2B 120.9(8) . . ?
C2B C3B C4B 121.28(12) . . ?
C2B C3B H3B 117.3(8) . . ?
C4B C3B H3B 121.4(8) . . ?
C3B C4B C3B 118.04(16) 7_565 . ?
C3B C4B C9B 120.97(8) 7_565 . ?
C3B C4B C9B 120.97(8) . . ?
N2 C7B H71B 111.8(11) . . ?
N2 C7B H72B 112.6(11) . . ?
H71B C7B H72B 106.3(16) . . ?
N2 C7B H73B 108.5(13) . . ?
H71B C7B H73B 107.2(16) . . ?
H72B C7B H73B 110.3(16) . . ?
C10B C9B C4B 178.21(18) . . ?
C9B C10B Si2 171.17(17) . . ?
Si2 C13 H131 109.2(16) . . ?
Si2 C13 H132 114.3(15) . . ?
H131 C13 H132 112(2) . . ?
Si2 C13 H133 103.5(15) . . ?
H131 C13 H133 107(2) . . ?
H132 C13 H133 110(2) . . ?
Si2 C14 H141 114.2(18) . . ?
Si2 C14 H142 112.3(15) . . ?
H141 C14 H142 108.3(17) . . ?
C10C Si3 C15 109.84(6) . . ?
C10C Si3 C15 109.84(6) . 7_565 ?
C15 Si3 C15 109.09(10) . 7_565 ?
C10C Si3 C16 106.46(10) . . ?
C15 Si3 C16 110.79(7) . . ?
C15 Si3 C16 110.79(7) 7_565 . ?
C1C N3 C8C 120.45(15) . . ?
C1C N3 C7C 119.86(15) . . ?
C8C N3 C7C 119.69(16) . . ?
N3 C1C C6C 121.40(15) . . ?
N3 C1C C2C 121.13(15) . . ?
C6C C1C C2C 117.48(15) . . ?
C3C C2C C1C 120.98(16) . . ?
C3C C2C H2C 118.3(11) . . ?
C1C C2C H2C 120.7(11) . . ?
C2C C3C C4C 121.28(16) . . ?
C2C C3C H3C 118.7(11) . . ?
C4C C3C H3C 120.0(11) . . ?
C3C C4C C5C 117.92(16) . . ?
C3C C4C C9C 122.36(15) . . ?
C5C C4C C9C 119.72(16) . . ?
C6C C5C C4C 121.22(16) . . ?
C6C C5C H5C 119.9(11) . . ?
C4C C5C H5C 118.9(11) . . ?
C5C C6C C1C 121.12(15) . . ?
C5C C6C H6C 117.9(12) . . ?
C1C C6C H6C 121.0(12) . . ?
N3 C7C H71C 110.8(13) . . ?
N3 C7C H72C 111.0(11) . . ?
H71C C7C H72C 107.1(12) . . ?
N3 C8C H81C 110.2(13) . . ?
N3 C8C H82C 110.4(9) . . ?
H81C C8C H82C 109.0(11) . . ?
C10C C9C C4C 177.22(19) . . ?
C9C C10C Si3 173.64(16) . . ?
Si3 C15 H151 109.6(11) . . ?
Si3 C15 H152 112.6(10) . . ?
H151 C15 H152 107.1(15) . . ?
Si3 C15 H153 112.4(10) . . ?
H151 C15 H153 107.7(14) . . ?
H152 C15 H153 107.1(14) . . ?
Si3 C16 H161 113.4(16) . . ?
Si3 C16 H162 110.1(11) . . ?
H161 C16 H162 106.3(13) . . ?

loop_
_geom_bond_atom_site_label_1
_geom_bond_atom_site_label_2
_geom_bond_distance
_geom_bond_site_symmetry_2
_geom_bond_publ_flag
Si1 C10A 1.8307(19) . ?
Si1 C11 1.8586(17) 7_565 ?
Si1 C11 1.8587(17) . ?
Si1 C12 1.863(2) . ?
N1 C1A 1.371(2) . ?
N1 C7A 1.4497(15) . ?
N1 C7A 1.4497(15) 7_565 ?
C1A C2A 1.4129(15) 7_565 ?
C1A C2A 1.4129(15) . ?
C2A C3A 1.3794(17) . ?
C2A H2A 0.934(15) . ?
C3A C4A 1.4028(15) . ?
C3A H3A 0.941(14) . ?
C4A C3A 1.4028(15) 7_565 ?
C4A C9A 1.434(2) . ?
C7A H71A 0.962(16) . ?
C7A H72A 0.978(16) . ?
C7A H73A 0.959(17) . ?
C9A C10A 1.210(2) . ?
C11 H111 0.92(2) . ?
C11 H112 0.92(2) . ?
C11 H113 0.97(2) . ?
C12 H121 0.92(3) . ?
C12 H122 1.01(2) . ?
Si2 C10B 1.825(2) . ?
Si2 C13 1.854(2) 7_565 ?
Si2 C13 1.854(2) . ?
Si2 C14 1.857(3) . ?
N2 C1B 1.380(2) . ?
N2 C7B 1.436(2) 7_565 ?
N2 C7B 1.436(2) . ?
C1B C2B 1.4069(16) . ?
C1B C2B 1.4069(16) 7_565 ?
C2B C3B 1.3811(18) . ?
C2B H2B 0.948(15) . ?
C3B C4B 1.3977(16) . ?
C3B H3B 0.961(15) . ?
C4B C3B 1.3977(16) 7_565 ?
C4B C9B 1.436(2) . ?
C7B H71B 0.99(2) . ?
C7B H72B 0.99(2) . ?
C7B H73B 0.99(2) . ?
C9B C10B 1.207(3) . ?
C13 H131 0.91(2) . ?
C13 H132 0.92(3) . ?
C13 H133 0.95(3) . ?
C14 H141 0.97(3) . ?
C14 H142 0.94(2) . ?
Si3 C10C 1.8291(19) . ?
Si3 C15 1.8551(15) . ?
Si3 C15 1.8551(15) 7_565 ?
Si3 C16 1.862(2) . ?
N3 C1C 1.375(2) . ?
N3 C8C 1.444(2) . ?
N3 C7C 1.444(2) . ?
C1C C6C 1.403(2) . ?
C1C C2C 1.416(2) . ?
C2C C3C 1.379(2) . ?
C2C H2C 0.943(19) . ?
C3C C4C 1.398(2) . ?
C3C H3C 0.960(19) . ?
C4C C5C 1.403(2) . ?
C4C C9C 1.437(2) . ?
C5C C6C 1.382(2) . ?
C5C H5C 0.937(19) . ?
C6C H6C 0.94(2) . ?
C7C H71C 0.96(2) . ?
C7C H72C 1.00(2) . ?
C8C H81C 0.97(2) . ?
C8C H82C 1.018(17) . ?
C9C C10C 1.208(2) . ?
C15 H151 0.950(19) . ?
C15 H152 0.981(19) . ?
C15 H153 0.952(19) . ?
C16 H161 1.05(3) . ?
C16 H162 0.949(18) . ?
